data_7240306
loop_
_publ_author_name
'Tominaga, Masahide'
'Mizuno, Kosuke'
'Yamamoto, Haruka'
'Hyodo, Tadashi'
'Yamaguchi, Kentaro'

_publ_section_title
;
 Co-Inclusion of cyclic ethers and chloroform by a macrocycle with
 benzophenone-3,3&#x2032;,4,4&#x2032;-tetracarboxylic diimide units
;
_journal_name_full CrystEngComm
_journal_paper_doi 10.1039/D0CE00221F
_journal_year 2020
_chemical_formula_sum 'C64 H58.01 Cl5.97 N4 O12'
_chemical_formula_weight 1286.79
_space_group_crystal_system triclinic
_space_group_IT_number 2
_space_group_name_Hall '-P 1'
_space_group_name_H-M_alt 'P -1'
_atom_sites_solution_hydrogens geom
_audit_creation_method SHELXL-2018/3
_audit_update_record
;
2020-02-10 deposited with the CCDC.	2020-04-03 downloaded from the CCDC.
;
_cell_angle_alpha 81.688(3)
_cell_angle_beta 81.540(3)
_cell_angle_gamma 79.019(3)
_cell_formula_units_Z 1
_cell_length_a 7.6781(5)
_cell_length_b 12.0451(8)
_cell_length_c 15.9522(11)
_cell_measurement_reflns_used 9742
_cell_measurement_temperature 100(2)
_cell_measurement_theta_max 78.44
_cell_measurement_theta_min 3.61
_cell_volume 1422.19(17)
_computing_cell_refinement 'SAINT (Bruker AXS, 2015)'
_computing_data_collection 'APEX3 (Bruker AXS, 2015)'
_computing_data_reduction 'SAINT (Bruker AXS, 2015)'
_computing_molecular_graphics 'ORTEP-3 for Windows (Farrugia, 1997)'
_computing_publication_material 'SHELXLE (H\"ubschle et al., 2011)'
_computing_structure_refinement 'SHELXL-2018/3 (Sheldrick, 2018)'
_computing_structure_solution 'SHELXT 2014/5 (Sheldrick, 2015)'
_diffrn_ambient_temperature 100(2)
_diffrn_detector_area_resol_mean 10.24
_diffrn_measured_fraction_theta_full 0.970
_diffrn_measured_fraction_theta_max 0.915
_diffrn_measurement_device_type 'BrukerD8 goniometer'
_diffrn_measurement_method 'omega and phi scans'
_diffrn_radiation_type CuK\a
_diffrn_radiation_wavelength 1.54178
_diffrn_reflns_av_R_equivalents 0.0546
_diffrn_reflns_av_unetI/netI 0.0501
_diffrn_reflns_Laue_measured_fraction_full 0.970
_diffrn_reflns_Laue_measured_fraction_max 0.915
_diffrn_reflns_limit_h_max 9
_diffrn_reflns_limit_h_min -8
_diffrn_reflns_limit_k_max 15
_diffrn_reflns_limit_k_min -14
_diffrn_reflns_limit_l_max 19
_diffrn_reflns_limit_l_min -20
_diffrn_reflns_number 17776
_diffrn_reflns_point_group_measured_fraction_full 0.970
_diffrn_reflns_point_group_measured_fraction_max 0.915
_diffrn_reflns_theta_full 67.679
_diffrn_reflns_theta_max 79.563
_diffrn_reflns_theta_min 3.765
_diffrn_source 'rotating-anode X-ray tube'
_exptl_absorpt_coefficient_mu 3.332
_exptl_absorpt_correction_T_max 0.8407
_exptl_absorpt_correction_T_min 0.7475
_exptl_absorpt_correction_type empirical
_exptl_absorpt_process_details 'SADABS Sheldrick 1996'
_exptl_crystal_colour colourless
_exptl_crystal_density_diffrn 1.502
_exptl_crystal_description prismatic
_exptl_crystal_F_000 668
_exptl_crystal_size_max 0.120
_exptl_crystal_size_mid 0.050
_exptl_crystal_size_min 0.050
_refine_diff_density_max 0.755
_refine_diff_density_min -1.034
_refine_diff_density_rms 0.085
_refine_ls_extinction_coef 0.0034(8)
_refine_ls_extinction_expression Fc^*^=kFc[1+0.001xFc^2^\l^3^/sin(2\q)]^-1/4^
_refine_ls_extinction_method 'SHELXL-2018/3 (Sheldrick 2018)'
_refine_ls_goodness_of_fit_ref 1.027
_refine_ls_hydrogen_treatment constr
_refine_ls_matrix_type full
_refine_ls_number_parameters 446
_refine_ls_number_reflns 5675
_refine_ls_number_restraints 15
_refine_ls_restrained_S_all 1.052
_refine_ls_R_factor_all 0.1110
_refine_ls_R_factor_gt 0.0868
_refine_ls_shift/su_max 0.000
_refine_ls_shift/su_mean 0.000
_refine_ls_structure_factor_coef Fsqd
_refine_ls_weighting_details 'w=1/[\s^2^(Fo^2^)+(0.1148P)^2^+3.6188P] where P=(Fo^2^+2Fc^2^)/3'
_refine_ls_weighting_scheme calc
_refine_ls_wR_factor_gt 0.2291
_refine_ls_wR_factor_ref 0.2485
_reflns_Friedel_coverage 0.000
_reflns_number_gt 4227
_reflns_number_total 5675
_reflns_threshold_expression 'I > 2\s(I)'
_cod_data_source_file d0ce00221f2.cif
_cod_data_source_block 1b
_cod_database_code 7240306
_shelx_shelxl_version_number 2018/3
_shelx_space_group_comment
;
The symmetry employed for this shelxl refinement is uniquely defined
by the following loop, which should always be used as a source of
symmetry information in preference to the above space-group names.
They are only intended as comments.
;
_shelx_estimated_absorpt_t_min 0.691
_shelx_estimated_absorpt_t_max 0.851

loop_
_space_group_symop_operation_xyz
'x, y, z'
'-x, -y, -z'

loop_
_atom_site_label
_atom_site_type_symbol
_atom_site_fract_x
_atom_site_fract_y
_atom_site_fract_z
_atom_site_U_iso_or_equiv
_atom_site_adp_type
_atom_site_occupancy
_atom_site_site_symmetry_order
_atom_site_calc_flag
_atom_site_refinement_flags_posn
_atom_site_refinement_flags_adp
_atom_site_refinement_flags_occupancy
_atom_site_disorder_assembly
_atom_site_disorder_group
O1A O -0.0986(17) 0.6075(8) 0.5116(8) 0.095(3) Uani 0.5008(10) 1 d . U P A -1
O2A O 0.0056(19) 0.4501(15) 0.4308(9) 0.094(4) Uani 0.5008(10) 1 d . U P A -1
C1A C -0.025(4) 0.575(3) 0.4381(17) 0.078(5) Uani 0.5008(10) 1 d . U P A -1
H1AA H 0.091289 0.601053 0.423931 0.093 Uiso 0.5008(10) 1 calc R U P A -1
H1AB H -0.101861 0.614560 0.394314 0.093 Uiso 0.5008(10) 1 calc R U P A -1
C2A C -0.0526(17) 0.3810(11) 0.5070(10) 0.079(3) Uani 0.5008(10) 1 d . U P A -1
H2A1 H -0.183651 0.385541 0.511215 0.094 Uiso 0.5008(10) 1 calc R U P A -1
H2A2 H 0.003653 0.300648 0.502358 0.094 Uiso 0.5008(10) 1 calc R U P A -1
C3A C -0.014(4) 0.411(2) 0.5775(17) 0.070(5) Uani 0.5008(10) 1 d . U P A -1
H3A1 H 0.117985 0.393627 0.575886 0.084 Uiso 0.5008(10) 1 calc R U P A -1
H3A2 H -0.063205 0.360246 0.625927 0.084 Uiso 0.5008(10) 1 calc R U P A -1
C4A C -0.067(3) 0.5181(15) 0.5964(12) 0.081(5) Uani 0.5008(10) 1 d . U P A -1
H4AA H 0.025004 0.539380 0.625664 0.097 Uiso 0.5008(10) 1 calc R U P A -1
H4AB H -0.179291 0.522524 0.636050 0.097 Uiso 0.5008(10) 1 calc R U P A -1
C1 C 0.6345(6) 0.0507(3) 0.0680(3) 0.0337(9) Uani 1 1 d . . . . .
H1 H 0.592841 -0.014828 0.049819 0.040 Uiso 1 1 calc R U . . .
C2 C 0.7152(6) 0.1210(3) -0.0105(2) 0.0353(9) Uani 1 1 d . . . . .
H2A H 0.624639 0.149313 -0.050376 0.042 Uiso 1 1 calc R U . . .
H2B H 0.817658 0.072876 -0.040588 0.042 Uiso 1 1 calc R U . . .
C3 C 0.7776(5) 0.2216(3) 0.0177(2) 0.0305(8) Uani 1 1 d . . . . .
H3 H 0.830528 0.267746 -0.033573 0.037 Uiso 1 1 calc R U . . .
C4 C 0.9193(5) 0.1759(3) 0.0776(2) 0.0293(8) Uani 1 1 d . . . . .
H4A H 0.963513 0.240334 0.094640 0.035 Uiso 1 1 calc R U . . .
H4B H 1.021620 0.127755 0.047508 0.035 Uiso 1 1 calc R U . . .
C5 C 0.8410(5) 0.1049(3) 0.1581(2) 0.0263(7) Uani 1 1 d . . . . .
C6 C 0.7742(5) 0.0055(3) 0.1300(2) 0.0316(8) Uani 1 1 d . . . . .
H6A H 0.720388 -0.039732 0.180644 0.038 Uiso 1 1 calc R U . . .
H6B H 0.876117 -0.045043 0.101705 0.038 Uiso 1 1 calc R U . . .
C7 C 0.4759(5) 0.1260(3) 0.1127(3) 0.0352(9) Uani 1 1 d . . . . .
H7A H 0.420052 0.080543 0.162575 0.042 Uiso 1 1 calc R U . . .
H7B H 0.385287 0.155120 0.073007 0.042 Uiso 1 1 calc R U . . .
C8 C 0.6188(5) 0.2965(3) 0.0633(2) 0.0303(8) Uani 1 1 d . . . . .
H8A H 0.527696 0.326344 0.024026 0.036 Uiso 1 1 calc R U . . .
H8B H 0.659105 0.362026 0.080875 0.036 Uiso 1 1 calc R U . . .
C9 C 0.5366(5) 0.2264(3) 0.1423(2) 0.0279(8) Uani 1 1 d . . . . .
C10 C 0.6811(5) 0.1806(3) 0.2018(2) 0.0278(8) Uani 1 1 d . . . . .
H10A H 0.721961 0.245406 0.220172 0.033 Uiso 1 1 calc R U . . .
H10B H 0.629034 0.136243 0.253448 0.033 Uiso 1 1 calc R U . . .
C11 C 0.3727(5) 0.2945(3) 0.1901(3) 0.0350(9) Uani 1 1 d . . . . .
H11A H 0.283101 0.323858 0.149986 0.042 Uiso 1 1 calc R U . . .
H11B H 0.319329 0.242093 0.236049 0.042 Uiso 1 1 calc R U . . .
C12 C 0.3669(5) 0.5041(3) 0.1919(2) 0.0353(9) Uani 1 1 d . . . . .
C13 C 0.3970(6) 0.5744(3) 0.2559(2) 0.0355(9) Uani 1 1 d . . . . .
C14 C 0.3671(5) 0.6912(3) 0.2563(2) 0.0353(9) Uani 1 1 d . . . . .
H14 H 0.320991 0.741290 0.209970 0.042 Uiso 1 1 calc R U . . .
C15 C 0.4074(5) 0.7335(3) 0.3276(2) 0.0363(9) Uani 1 1 d . . . . .
C16 C 0.4859(6) 0.6586(4) 0.3929(3) 0.0426(11) Uani 1 1 d . . . . .
H16 H 0.519943 0.688379 0.438909 0.051 Uiso 1 1 calc R U . . .
C17 C 0.5146(7) 0.5406(4) 0.3912(3) 0.0465(12) Uani 1 1 d . . . . .
H17 H 0.568025 0.489610 0.435197 0.056 Uiso 1 1 calc R U . . .
C18 C 0.4632(6) 0.5008(3) 0.3240(2) 0.0400(10) Uani 1 1 d . . . . .
C19 C 0.4583(6) 0.3822(3) 0.3093(2) 0.0397(10) Uani 1 1 d . . . . .
C20 C 0.3676(5) 0.8595(3) 0.3288(2) 0.0343(9) Uani 1 1 d . . . . .
C21 C 0.3121(5) 0.9099(3) 0.4111(2) 0.0300(8) Uani 1 1 d . . . . .
C22 C 0.3324(5) 1.0222(3) 0.4129(3) 0.0357(9) Uani 1 1 d . . . . .
H22 H 0.384139 1.062556 0.362721 0.043 Uiso 1 1 calc R U . . .
C23 C 0.2794(6) 1.0766(3) 0.4858(3) 0.0387(10) Uani 1 1 d . . . . .
H23 H 0.294916 1.152911 0.486346 0.046 Uiso 1 1 calc R U . . .
C24 C 0.2030(6) 1.0158(3) 0.5577(2) 0.0320(9) Uani 1 1 d . . . . .
C25 C 0.1365(6) 1.0466(3) 0.6450(3) 0.0386(10) Uani 1 1 d . . . . .
C26 C 0.0926(5) 0.8637(3) 0.6414(2) 0.0272(8) Uani 1 1 d . . . . .
C27 C 0.1782(5) 0.9054(3) 0.5559(2) 0.0255(7) Uani 1 1 d . . . . .
C28 C 0.2306(5) 0.8502(3) 0.4838(2) 0.0260(7) Uani 1 1 d . . . . .
H28 H 0.212103 0.774508 0.483421 0.031 Uiso 1 1 calc R U . . .
C29 C 0.0110(5) 0.9381(3) 0.7830(2) 0.0344(9) Uani 1 1 d . . . . .
H29A H -0.073975 0.883791 0.793285 0.041 Uiso 1 1 calc R U . . .
H29B H -0.055661 1.012373 0.798805 0.041 Uiso 1 1 calc R U . . .
C30 C 0.9028(15) 0.5779(8) 0.1270(11) 0.203(8) Uani 1 1 d . . . . .
H30 H 1.023097 0.572746 0.092398 0.244 Uiso 1 1 calc R U . B 2
N1 N 0.4074(5) 0.3902(3) 0.2280(2) 0.0351(8) Uani 1 1 d . . . . .
N2 N 0.0762(4) 0.9516(2) 0.6919(2) 0.0307(7) Uani 1 1 d . . . . .
O1 O 0.3163(4) 0.5346(2) 0.12284(18) 0.0388(7) Uani 1 1 d . . . . .
O2 O 0.4851(5) 0.2957(2) 0.35814(18) 0.0495(9) Uani 1 1 d . . . . .
O3 O 0.3766(5) 0.9218(3) 0.26146(18) 0.0470(8) Uani 1 1 d . . . . .
O4 O 0.1314(6) 1.1363(2) 0.6726(2) 0.0629(11) Uani 1 1 d . . . . .
O5 O 0.0431(4) 0.7732(2) 0.66497(16) 0.0334(6) Uani 1 1 d . . . . .
Cl1A Cl 0.8775(3) 0.69390(15) 0.19642(16) 0.0662(7) Uani 0.664(3) 1 d . . P C 2
Cl2A Cl 0.9069(3) 0.45641(16) 0.20584(13) 0.0563(6) Uani 0.664(3) 1 d . . P C 2
Cl3A Cl 0.7617(4) 0.5990(3) 0.06605(19) 0.0930(10) Uani 0.664(3) 1 d . . P C 2
Cl1B Cl 0.8230(11) 0.5970(6) 0.2522(4) 0.108(2) Uani 0.331(3) 1 d D . P C 3
Cl2B Cl 0.7903(11) 0.4809(6) 0.1439(5) 0.117(3) Uani 0.331(3) 1 d D . P C 3
Cl3B Cl 0.7716(14) 0.6921(8) 0.1111(8) 0.161(4) Uani 0.331(3) 1 d . . P C 3

loop_
_atom_site_aniso_label
_atom_site_aniso_U_11
_atom_site_aniso_U_22
_atom_site_aniso_U_33
_atom_site_aniso_U_23
_atom_site_aniso_U_13
_atom_site_aniso_U_12
O1A 0.108(9) 0.072(5) 0.109(8) -0.044(5) 0.031(7) -0.032(5)
O2A 0.080(8) 0.134(10) 0.093(8) -0.080(7) 0.026(7) -0.057(7)
C1A 0.061(16) 0.094(9) 0.088(9) -0.024(8) -0.021(10) -0.022(10)
C2A 0.045(7) 0.069(7) 0.135(10) -0.052(6) -0.001(7) -0.020(5)
C3A 0.042(10) 0.069(8) 0.102(9) -0.041(7) 0.024(7) -0.021(7)
C4A 0.081(13) 0.078(9) 0.091(9) -0.047(6) 0.000(9) -0.010(8)
C1 0.038(2) 0.0285(18) 0.039(2) -0.0020(15) -0.0133(17) -0.0103(15)
C2 0.041(2) 0.037(2) 0.0290(19) -0.0017(15) -0.0115(17) -0.0046(16)
C3 0.034(2) 0.0274(17) 0.0276(18) 0.0038(14) 0.0002(15) -0.0073(15)
C4 0.0262(19) 0.0261(17) 0.0347(19) -0.0040(14) 0.0002(15) -0.0051(14)
C5 0.0262(19) 0.0256(16) 0.0265(17) -0.0041(13) -0.0067(14) 0.0002(13)
C6 0.038(2) 0.0228(16) 0.0332(19) 0.0004(14) -0.0072(16) -0.0030(14)
C7 0.028(2) 0.0330(19) 0.044(2) 0.0098(16) -0.0119(17) -0.0100(15)
C8 0.031(2) 0.0261(17) 0.0310(18) 0.0062(14) -0.0051(15) -0.0052(14)
C9 0.0238(18) 0.0259(16) 0.0301(18) 0.0049(14) -0.0036(15) -0.0010(13)
C10 0.0263(19) 0.0276(17) 0.0261(17) -0.0009(13) -0.0029(14) 0.0019(14)
C11 0.0234(19) 0.036(2) 0.039(2) 0.0077(16) 0.0004(16) -0.0005(15)
C12 0.029(2) 0.0338(19) 0.033(2) 0.0079(15) -0.0011(16) 0.0088(15)
C13 0.034(2) 0.038(2) 0.0251(18) 0.0051(15) 0.0012(15) 0.0084(16)
C14 0.034(2) 0.037(2) 0.0249(18) 0.0072(15) 0.0006(15) 0.0074(16)
C15 0.032(2) 0.039(2) 0.0276(19) 0.0059(15) 0.0008(16) 0.0083(16)
C16 0.047(3) 0.043(2) 0.0265(19) -0.0009(16) -0.0027(18) 0.0160(19)
C17 0.060(3) 0.041(2) 0.0235(19) 0.0034(16) -0.0032(19) 0.022(2)
C18 0.044(2) 0.037(2) 0.0251(19) 0.0039(15) 0.0017(17) 0.0176(17)
C19 0.041(2) 0.036(2) 0.0276(19) 0.0053(15) 0.0041(17) 0.0165(17)
C20 0.028(2) 0.037(2) 0.0306(19) 0.0089(15) -0.0011(15) 0.0011(15)
C21 0.0249(19) 0.0284(17) 0.0333(19) 0.0086(14) -0.0072(15) -0.0022(14)
C22 0.034(2) 0.0351(19) 0.038(2) 0.0162(16) -0.0147(17) -0.0118(16)
C23 0.050(3) 0.0259(18) 0.044(2) 0.0118(16) -0.025(2) -0.0156(17)
C24 0.042(2) 0.0197(16) 0.036(2) 0.0039(14) -0.0201(17) -0.0046(14)
C25 0.060(3) 0.0201(16) 0.038(2) -0.0006(14) -0.025(2) 0.0011(16)
C26 0.0268(19) 0.0264(17) 0.0282(17) -0.0037(13) -0.0096(14) 0.0008(13)
C27 0.0275(19) 0.0198(15) 0.0294(17) 0.0006(13) -0.0109(14) -0.0012(13)
C28 0.0267(18) 0.0208(15) 0.0278(17) 0.0025(13) -0.0028(14) -0.0013(13)
C29 0.031(2) 0.041(2) 0.0297(19) -0.0125(16) -0.0079(16) 0.0076(16)
C30 0.102(8) 0.082(6) 0.34(2) 0.079(9) 0.083(10) 0.031(5)
N1 0.0323(18) 0.0313(16) 0.0315(17) 0.0054(13) 0.0004(14) 0.0099(13)
N2 0.0359(18) 0.0258(15) 0.0299(16) -0.0054(12) -0.0124(13) 0.0039(12)
O1 0.0329(16) 0.0406(15) 0.0365(15) 0.0082(12) -0.0079(12) 0.0026(12)
O2 0.063(2) 0.0377(15) 0.0296(15) 0.0085(12) 0.0064(14) 0.0191(14)
O3 0.057(2) 0.0449(17) 0.0309(15) 0.0131(12) 0.0007(13) -0.0065(14)
O4 0.125(3) 0.0216(14) 0.0479(19) -0.0050(12) -0.037(2) -0.0053(16)
O5 0.0397(16) 0.0326(14) 0.0292(13) -0.0015(10) -0.0018(11) -0.0131(11)
Cl1A 0.0694(14) 0.0384(9) 0.0852(15) -0.0084(9) 0.0052(11) -0.0059(8)
Cl2A 0.0514(11) 0.0567(11) 0.0602(11) 0.0068(8) -0.0079(8) -0.0170(8)
Cl3A 0.096(2) 0.096(2) 0.0951(19) 0.0228(15) -0.0349(16) -0.0457(17)
Cl1B 0.131(6) 0.099(4) 0.094(4) -0.002(3) -0.014(4) -0.029(4)
Cl2B 0.131(6) 0.094(4) 0.137(6) -0.018(4) -0.027(5) -0.036(4)
Cl3B 0.140(8) 0.122(7) 0.209(11) 0.007(7) 0.005(7) -0.037(6)

loop_
_atom_type_symbol
_atom_type_description
_atom_type_scat_dispersion_real
_atom_type_scat_dispersion_imag
_atom_type_scat_source
C C 0.0181 0.0091 'International Tables Vol C Tables 4.2.6.8 and 6.1.1.4'
H H 0.0000 0.0000 'International Tables Vol C Tables 4.2.6.8 and 6.1.1.4'
N N 0.0311 0.0180 'International Tables Vol C Tables 4.2.6.8 and 6.1.1.4'
O O 0.0492 0.0322 'International Tables Vol C Tables 4.2.6.8 and 6.1.1.4'
Cl Cl 0.3639 0.7018 'International Tables Vol C Tables 4.2.6.8 and 6.1.1.4'

loop_
_geom_angle_atom_site_label_1
_geom_angle_atom_site_label_2
_geom_angle_atom_site_label_3
_geom_angle
_geom_angle_site_symmetry_1
_geom_angle_site_symmetry_3
_geom_angle_publ_flag
C1A O1A C4A 117.8(16) . . ?
C2A O2A C1A 114.6(13) . . ?
O1A C1A O2A 117.3(18) . . ?
O1A C1A H1AA 108.0 . . ?
O2A C1A H1AA 108.0 . . ?
O1A C1A H1AB 108.0 . . ?
O2A C1A H1AB 108.0 . . ?
H1AA C1A H1AB 107.2 . . ?
C3A C2A O2A 113.7(13) . . ?
C3A C2A H2A1 108.8 . . ?
O2A C2A H2A1 108.8 . . ?
C3A C2A H2A2 108.8 . . ?
O2A C2A H2A2 108.8 . . ?
H2A1 C2A H2A2 107.7 . . ?
C2A C3A C4A 121(2) . . ?
C2A C3A H3A1 107.2 . . ?
C4A C3A H3A1 107.2 . . ?
C2A C3A H3A2 107.2 . . ?
C4A C3A H3A2 107.2 . . ?
H3A1 C3A H3A2 106.8 . . ?
C3A C4A O1A 111.7(16) . . ?
C3A C4A H4AA 109.3 . . ?
O1A C4A H4AA 109.3 . . ?
C3A C4A H4AB 109.3 . . ?
O1A C4A H4AB 109.3 . . ?
H4AA C4A H4AB 108.0 . . ?
C7 C1 C2 109.0(3) . . ?
C7 C1 C6 109.3(3) . . ?
C2 C1 C6 110.4(3) . . ?
C7 C1 H1 109.4 . . ?
C2 C1 H1 109.4 . . ?
C6 C1 H1 109.4 . . ?
C1 C2 C3 109.1(3) . . ?
C1 C2 H2A 109.9 . . ?
C3 C2 H2A 109.9 . . ?
C1 C2 H2B 109.9 . . ?
C3 C2 H2B 109.9 . . ?
H2A C2 H2B 108.3 . . ?
C4 C3 C8 110.1(3) . . ?
C4 C3 C2 108.9(3) . . ?
C8 C3 C2 109.8(3) . . ?
C4 C3 H3 109.3 . . ?
C8 C3 H3 109.3 . . ?
C2 C3 H3 109.3 . . ?
C3 C4 C5 110.6(3) . . ?
C3 C4 H4A 109.5 . . ?
C5 C4 H4A 109.5 . . ?
C3 C4 H4B 109.5 . . ?
C5 C4 H4B 109.5 . . ?
H4A C4 H4B 108.1 . . ?
C10 C5 C6 108.3(3) . . ?
C10 C5 C29 111.7(3) . 2_666 ?
C6 C5 C29 111.4(3) . 2_666 ?
C10 C5 C4 108.3(3) . . ?
C6 C5 C4 108.5(3) . . ?
C29 C5 C4 108.5(3) 2_666 . ?
C5 C6 C1 110.2(3) . . ?
C5 C6 H6A 109.6 . . ?
C1 C6 H6A 109.6 . . ?
C5 C6 H6B 109.6 . . ?
C1 C6 H6B 109.6 . . ?
H6A C6 H6B 108.1 . . ?
C1 C7 C9 110.4(3) . . ?
C1 C7 H7A 109.6 . . ?
C9 C7 H7A 109.6 . . ?
C1 C7 H7B 109.6 . . ?
C9 C7 H7B 109.6 . . ?
H7A C7 H7B 108.1 . . ?
C3 C8 C9 109.8(3) . . ?
C3 C8 H8A 109.7 . . ?
C9 C8 H8A 109.7 . . ?
C3 C8 H8B 109.7 . . ?
C9 C8 H8B 109.7 . . ?
H8A C8 H8B 108.2 . . ?
C11 C9 C7 107.4(3) . . ?
C11 C9 C8 113.0(3) . . ?
C7 C9 C8 108.2(3) . . ?
C11 C9 C10 110.4(3) . . ?
C7 C9 C10 109.2(3) . . ?
C8 C9 C10 108.6(3) . . ?
C5 C10 C9 111.7(3) . . ?
C5 C10 H10A 109.3 . . ?
C9 C10 H10A 109.3 . . ?
C5 C10 H10B 109.3 . . ?
C9 C10 H10B 109.3 . . ?
H10A C10 H10B 107.9 . . ?
N1 C11 C9 115.3(3) . . ?
N1 C11 H11A 108.5 . . ?
C9 C11 H11A 108.5 . . ?
N1 C11 H11B 108.5 . . ?
C9 C11 H11B 108.5 . . ?
H11A C11 H11B 107.5 . . ?
O1 C12 N1 125.0(4) . . ?
O1 C12 C13 128.9(4) . . ?
N1 C12 C13 106.1(3) . . ?
C14 C13 C18 121.3(4) . . ?
C14 C13 C12 130.9(3) . . ?
C18 C13 C12 107.8(3) . . ?
C13 C14 C15 117.8(3) . . ?
C13 C14 H14 121.1 . . ?
C15 C14 H14 121.1 . . ?
C16 C15 C14 120.3(4) . . ?
C16 C15 C20 122.5(4) . . ?
C14 C15 C20 117.2(3) . . ?
C17 C16 C15 120.8(4) . . ?
C17 C16 H16 119.6 . . ?
C15 C16 H16 119.6 . . ?
C18 C17 C16 117.9(4) . . ?
C18 C17 H17 121.0 . . ?
C16 C17 H17 121.0 . . ?
C17 C18 C13 121.7(4) . . ?
C17 C18 C19 130.2(3) . . ?
C13 C18 C19 108.1(4) . . ?
O2 C19 N1 125.9(4) . . ?
O2 C19 C18 128.1(4) . . ?
N1 C19 C18 106.0(3) . . ?
O3 C20 C15 119.2(4) . . ?
O3 C20 C21 119.8(4) . . ?
C15 C20 C21 120.9(3) . . ?
C22 C21 C28 119.8(4) . . ?
C22 C21 C20 118.2(3) . . ?
C28 C21 C20 121.9(3) . . ?
C23 C22 C21 122.0(4) . . ?
C23 C22 H22 119.0 . . ?
C21 C22 H22 119.0 . . ?
C24 C23 C22 117.6(3) . . ?
C24 C23 H23 121.2 . . ?
C22 C23 H23 121.2 . . ?
C27 C24 C23 120.8(4) . . ?
C27 C24 C25 107.8(3) . . ?
C23 C24 C25 131.4(3) . . ?
O4 C25 N2 124.9(4) . . ?
O4 C25 C24 128.6(4) . . ?
N2 C25 C24 106.6(3) . . ?
O5 C26 N2 125.1(3) . . ?
O5 C26 C27 128.8(3) . . ?
N2 C26 C27 106.1(3) . . ?
C28 C27 C24 122.2(3) . . ?
C28 C27 C26 129.6(3) . . ?
C24 C27 C26 108.2(3) . . ?
C27 C28 C21 117.6(3) . . ?
C27 C28 H28 121.2 . . ?
C21 C28 H28 121.2 . . ?
N2 C29 C5 114.5(3) . 2_666 ?
N2 C29 H29A 108.6 . . ?
C5 C29 H29A 108.6 2_666 . ?
N2 C29 H29B 108.6 . . ?
C5 C29 H29B 108.6 2_666 . ?
H29A C29 H29B 107.6 . . ?
Cl2B C30 Cl3B 107.3(9) . . ?
Cl3A C30 Cl2A 118.1(8) . . ?
Cl3A C30 Cl1A 113.0(5) . . ?
Cl2A C30 Cl1A 100.5(9) . . ?
Cl2B C30 Cl1B 84.7(6) . . ?
Cl3B C30 Cl1B 83.9(8) . . ?
Cl3A C30 H30 108.2 . . ?
Cl2A C30 H30 108.2 . . ?
Cl1A C30 H30 108.2 . . ?
C19 N1 C12 111.6(3) . . ?
C19 N1 C11 124.4(3) . . ?
C12 N1 C11 123.3(3) . . ?
C25 N2 C26 111.2(3) . . ?
C25 N2 C29 126.7(3) . . ?
C26 N2 C29 122.0(3) . . ?
C30 Cl1B Cl3B 39.6(4) . . ?
C30 Cl1B Cl2B 39.2(4) . . ?
Cl3B Cl1B Cl2B 61.9(3) . . ?
C30 Cl2B Cl1B 56.0(7) . . ?
C30 Cl3B Cl1B 56.5(8) . . ?

loop_
_geom_bond_atom_site_label_1
_geom_bond_atom_site_label_2
_geom_bond_distance
_geom_bond_site_symmetry_2
_geom_bond_publ_flag
O1A C1A 1.30(3) . ?
O1A C4A 1.62(2) . ?
O2A C2A 1.43(2) . ?
O2A C1A 1.50(3) . ?
C1A H1AA 0.9900 . ?
C1A H1AB 0.9900 . ?
C2A C3A 1.32(3) . ?
C2A H2A1 0.9900 . ?
C2A H2A2 0.9900 . ?
C3A C4A 1.34(3) . ?
C3A H3A1 0.9900 . ?
C3A H3A2 0.9900 . ?
C4A H4AA 0.9900 . ?
C4A H4AB 0.9900 . ?
C1 C7 1.525(6) . ?
C1 C2 1.528(5) . ?
C1 C6 1.536(5) . ?
C1 H1 1.0000 . ?
C2 C3 1.531(5) . ?
C2 H2A 0.9900 . ?
C2 H2B 0.9900 . ?
C3 C4 1.525(5) . ?
C3 C8 1.530(5) . ?
C3 H3 1.0000 . ?
C4 C5 1.547(5) . ?
C4 H4A 0.9900 . ?
C4 H4B 0.9900 . ?
C5 C10 1.526(5) . ?
C5 C6 1.535(5) . ?
C5 C29 1.547(5) 2_666 ?
C6 H6A 0.9900 . ?
C6 H6B 0.9900 . ?
C7 C9 1.532(5) . ?
C7 H7A 0.9900 . ?
C7 H7B 0.9900 . ?
C8 C9 1.536(5) . ?
C8 H8A 0.9900 . ?
C8 H8B 0.9900 . ?
C9 C11 1.531(5) . ?
C9 C10 1.537(5) . ?
C10 H10A 0.9900 . ?
C10 H10B 0.9900 . ?
C11 N1 1.460(6) . ?
C11 H11A 0.9900 . ?
C11 H11B 0.9900 . ?
C12 O1 1.206(5) . ?
C12 N1 1.404(5) . ?
C12 C13 1.486(6) . ?
C13 C14 1.382(6) . ?
C13 C18 1.391(5) . ?
C14 C15 1.407(6) . ?
C14 H14 0.9500 . ?
C15 C16 1.403(5) . ?
C15 C20 1.493(6) . ?
C16 C17 1.401(6) . ?
C16 H16 0.9500 . ?
C17 C18 1.371(7) . ?
C17 H17 0.9500 . ?
C18 C19 1.490(6) . ?
C19 O2 1.211(4) . ?
C19 N1 1.394(5) . ?
C20 O3 1.219(4) . ?
C20 C21 1.497(6) . ?
C21 C22 1.395(5) . ?
C21 C28 1.404(5) . ?
C22 C23 1.389(6) . ?
C22 H22 0.9500 . ?
C23 C24 1.386(6) . ?
C23 H23 0.9500 . ?
C24 C27 1.383(5) . ?
C24 C25 1.486(6) . ?
C25 O4 1.215(5) . ?
C25 N2 1.392(5) . ?
C26 O5 1.212(4) . ?
C26 N2 1.398(5) . ?
C26 C27 1.486(5) . ?
C27 C28 1.382(5) . ?
C28 H28 0.9500 . ?
C29 N2 1.461(5) . ?
C29 H29A 0.9900 . ?
C29 H29B 0.9900 . ?
C30 Cl3A 1.523(17) . ?
C30 Cl2B 1.552(14) . ?
C30 Cl3B 1.555(13) . ?
C30 Cl2A 1.784(10) . ?
C30 Cl1A 1.870(17) . ?
C30 Cl1B 2.034(18) . ?
C30 H30 1.0000 . ?
Cl1B Cl3B 2.426(13) . ?
Cl1B Cl2B 2.443(7) . ?

loop_
_geom_torsion_atom_site_label_1
_geom_torsion_atom_site_label_2
_geom_torsion_atom_site_label_3
_geom_torsion_atom_site_label_4
_geom_torsion
_geom_torsion_site_symmetry_1
_geom_torsion_site_symmetry_2
_geom_torsion_site_symmetry_3
_geom_torsion_site_symmetry_4
_geom_torsion_publ_flag
C4A O1A C1A O2A 28(3) . . . . ?
C2A O2A C1A O1A 1(3) . . . . ?
C1A O2A C2A C3A -42(2) . . . . ?
O2A C2A C3A C4A 55(3) . . . . ?
C2A C3A C4A O1A -24(3) . . . . ?
C1A O1A C4A C3A -19(2) . . . . ?
C7 C1 C2 C3 60.1(4) . . . . ?
C6 C1 C2 C3 -60.0(4) . . . . ?
C1 C2 C3 C4 60.6(4) . . . . ?
C1 C2 C3 C8 -60.1(4) . . . . ?
C8 C3 C4 C5 59.3(4) . . . . ?
C2 C3 C4 C5 -61.1(4) . . . . ?
C3 C4 C5 C10 -57.9(4) . . . . ?
C3 C4 C5 C6 59.4(4) . . . . ?
C3 C4 C5 C29 -179.3(3) . . . 2_666 ?
C10 C5 C6 C1 59.6(4) . . . . ?
C29 C5 C6 C1 -177.1(3) 2_666 . . . ?
C4 C5 C6 C1 -57.7(4) . . . . ?
C7 C1 C6 C5 -60.7(4) . . . . ?
C2 C1 C6 C5 59.2(4) . . . . ?
C2 C1 C7 C9 -61.2(4) . . . . ?
C6 C1 C7 C9 59.5(4) . . . . ?
C4 C3 C8 C9 -59.8(4) . . . . ?
C2 C3 C8 C9 60.1(4) . . . . ?
C1 C7 C9 C11 -177.3(3) . . . . ?
C1 C7 C9 C8 60.4(4) . . . . ?
C1 C7 C9 C10 -57.6(4) . . . . ?
C3 C8 C9 C11 -178.2(3) . . . . ?
C3 C8 C9 C7 -59.4(4) . . . . ?
C3 C8 C9 C10 59.0(4) . . . . ?
C6 C5 C10 C9 -58.7(4) . . . . ?
C29 C5 C10 C9 178.2(3) 2_666 . . . ?
C4 C5 C10 C9 58.7(4) . . . . ?
C11 C9 C10 C5 175.8(3) . . . . ?
C7 C9 C10 C5 57.9(4) . . . . ?
C8 C9 C10 C5 -59.8(4) . . . . ?
C7 C9 C11 N1 176.3(3) . . . . ?
C8 C9 C11 N1 -64.4(4) . . . . ?
C10 C9 C11 N1 57.3(4) . . . . ?
O1 C12 C13 C14 3.9(8) . . . . ?
N1 C12 C13 C14 -175.3(4) . . . . ?
O1 C12 C13 C18 -177.3(4) . . . . ?
N1 C12 C13 C18 3.5(5) . . . . ?
C18 C13 C14 C15 0.5(6) . . . . ?
C12 C13 C14 C15 179.2(4) . . . . ?
C13 C14 C15 C16 4.0(6) . . . . ?
C13 C14 C15 C20 -177.6(4) . . . . ?
C14 C15 C16 C17 -4.2(7) . . . . ?
C20 C15 C16 C17 177.5(4) . . . . ?
C15 C16 C17 C18 -0.2(7) . . . . ?
C16 C17 C18 C13 4.8(7) . . . . ?
C16 C17 C18 C19 -172.7(4) . . . . ?
C14 C13 C18 C17 -5.1(7) . . . . ?
C12 C13 C18 C17 176.0(4) . . . . ?
C14 C13 C18 C19 172.9(4) . . . . ?
C12 C13 C18 C19 -6.0(5) . . . . ?
C17 C18 C19 O2 7.0(8) . . . . ?
C13 C18 C19 O2 -170.8(4) . . . . ?
C17 C18 C19 N1 -175.8(5) . . . . ?
C13 C18 C19 N1 6.4(5) . . . . ?
C16 C15 C20 O3 147.6(4) . . . . ?
C14 C15 C20 O3 -30.7(6) . . . . ?
C16 C15 C20 C21 -34.2(6) . . . . ?
C14 C15 C20 C21 147.5(4) . . . . ?
O3 C20 C21 C22 -22.2(6) . . . . ?
C15 C20 C21 C22 159.6(4) . . . . ?
O3 C20 C21 C28 153.6(4) . . . . ?
C15 C20 C21 C28 -24.6(6) . . . . ?
C28 C21 C22 C23 2.1(6) . . . . ?
C20 C21 C22 C23 178.0(4) . . . . ?
C21 C22 C23 C24 -0.6(6) . . . . ?
C22 C23 C24 C27 -1.1(6) . . . . ?
C22 C23 C24 C25 178.4(4) . . . . ?
C27 C24 C25 O4 -178.6(5) . . . . ?
C23 C24 C25 O4 1.8(8) . . . . ?
C27 C24 C25 N2 0.6(4) . . . . ?
C23 C24 C25 N2 -179.0(4) . . . . ?
C23 C24 C27 C28 1.2(6) . . . . ?
C25 C24 C27 C28 -178.4(3) . . . . ?
C23 C24 C27 C26 -179.4(3) . . . . ?
C25 C24 C27 C26 1.0(4) . . . . ?
O5 C26 C27 C28 -3.6(6) . . . . ?
N2 C26 C27 C28 177.2(3) . . . . ?
O5 C26 C27 C24 177.1(4) . . . . ?
N2 C26 C27 C24 -2.2(4) . . . . ?
C24 C27 C28 C21 0.3(5) . . . . ?
C26 C27 C28 C21 -178.9(3) . . . . ?
C22 C21 C28 C27 -1.9(5) . . . . ?
C20 C21 C28 C27 -177.7(3) . . . . ?
O2 C19 N1 C12 173.0(4) . . . . ?
C18 C19 N1 C12 -4.3(5) . . . . ?
O2 C19 N1 C11 2.1(7) . . . . ?
C18 C19 N1 C11 -175.2(3) . . . . ?
O1 C12 N1 C19 -178.6(4) . . . . ?
C13 C12 N1 C19 0.7(5) . . . . ?
O1 C12 N1 C11 -7.5(6) . . . . ?
C13 C12 N1 C11 171.7(3) . . . . ?
C9 C11 N1 C19 -87.6(5) . . . . ?
C9 C11 N1 C12 102.5(4) . . . . ?
O4 C25 N2 C26 177.2(4) . . . . ?
C24 C25 N2 C26 -2.0(4) . . . . ?
O4 C25 N2 C29 -5.6(7) . . . . ?
C24 C25 N2 C29 175.1(3) . . . . ?
O5 C26 N2 C25 -176.7(4) . . . . ?
C27 C26 N2 C25 2.6(4) . . . . ?
O5 C26 N2 C29 6.0(6) . . . . ?
C27 C26 N2 C29 -174.7(3) . . . . ?
C5 C29 N2 C25 -85.7(5) 2_666 . . . ?
C5 C29 N2 C26 91.2(4) 2_666 . . . ?
Cl3B C30 Cl2B Cl1B -81.9(10) . . . . ?
Cl2B C30 Cl3B Cl1B 82.5(8) . . . . ?
